data_4123841
loop_
_publ_author_name
'Mei, Liang-Yong'
'Wei, Yin'
'Tang, Xiang-Ying'
'Shi, Min'

_publ_section_title
;
 Catalyst-Dependent Stereodivergent and Regioselective Synthesis of
 Indole-Fused Heterocycles through Formal Cycloadditions of
 Indolyl-Allenes.
;
_journal_issue 25
_journal_name_full 'Journal of the American Chemical Society'
_journal_page_first 8131
_journal_page_last 8137
_journal_paper_doi 10.1021/jacs.5b02080
_journal_volume 137
_journal_year 2015
_chemical_formula_sum 'C25 H28 N2 O2 S'
_chemical_formula_weight 420.55
_chemical_name_systematic
; 
 ? 
;
_space_group_crystal_system triclinic
_space_group_IT_number 2
_space_group_name_Hall '-P 1'
_space_group_name_H-M_alt 'P -1'
_symmetry_space_group_name_Hall '-P 1'
_symmetry_space_group_name_H-M 'P -1'
_atom_sites_solution_hydrogens geom
_audit_creation_method SHELXL-2013
_cell_angle_alpha 101.307(5)
_cell_angle_beta 91.648(4)
_cell_angle_gamma 90.034(5)
_cell_formula_units_Z 8
_cell_length_a 10.589(2)
_cell_length_b 18.969(3)
_cell_length_c 22.599(4)
_cell_measurement_reflns_used 1811
_cell_measurement_temperature 293(2)
_cell_measurement_theta_max 49.954
_cell_measurement_theta_min 4.660
_cell_volume 4449.3(14)
_computing_cell_refinement 'Bruker SMART'
_computing_data_collection 'Bruker SMART'
_computing_data_reduction 'Bruker SHELXTL'
_computing_molecular_graphics 'Bruker SHELXTL'
_computing_publication_material 'Bruker SHELXTL'
_computing_structure_refinement 'SHELXL-2013 (Sheldrick, 2013)'
_computing_structure_solution 'Bruker SHELXTL'
_diffrn_ambient_temperature 293(2)
_diffrn_measured_fraction_theta_full 1.212
_diffrn_measured_fraction_theta_max 1.239
_diffrn_measurement_device_type 'CCD area detector'
_diffrn_measurement_method 'phi and omega scans'
_diffrn_radiation_type MoK\a
_diffrn_radiation_wavelength 0.71073
_diffrn_reflns_av_unetI/netI 0.1591
_diffrn_reflns_laue_measured_fraction_full 1.212
_diffrn_reflns_laue_measured_fraction_max 1.239
_diffrn_reflns_point_group_measured_fraction_full 1.212
_diffrn_reflns_point_group_measured_fraction_max 1.239
_diffrn_reflns_theta_full 25.242
_diffrn_reflns_theta_max 25.049
_diffrn_reflns_theta_min 1.284
_exptl_absorpt_coefficient_mu 0.169
_exptl_absorpt_correction_T_max 0.7457
_exptl_absorpt_correction_T_min 0.5181
_exptl_absorpt_correction_type multi-scan
_exptl_absorpt_process_details sadabs
_exptl_crystal_colour colorless
_exptl_crystal_density_diffrn 1.256
_exptl_crystal_description prismatic
_exptl_crystal_F_000 1792
_exptl_crystal_size_max 0.187
_exptl_crystal_size_mid 0.123
_exptl_crystal_size_min 0.102
_platon_squeeze_details
;
;
_refine_diff_density_max 0.938
_refine_diff_density_min -0.513
_refine_diff_density_rms 0.104
_refine_ls_extinction_method none
_refine_ls_goodness_of_fit_ref 1.033
_refine_ls_hydrogen_treatment constr
_refine_ls_matrix_type full
_refine_ls_number_parameters 1090
_refine_ls_number_reflns 15717
_refine_ls_number_restraints 0
_refine_ls_restrained_S_all 1.033
_refine_ls_R_factor_all 0.2413
_refine_ls_R_factor_gt 0.1410
_refine_ls_shift/su_max 0.000
_refine_ls_shift/su_mean 0.000
_refine_ls_structure_factor_coef Fsqd
_refine_ls_weighting_details 'w=1/[\s^2^(Fo^2^)+(0.1710P)^2^+3.7395P] where P=(Fo^2^+2Fc^2^)/3'
_refine_ls_weighting_scheme calc
_refine_ls_wR_factor_gt 0.3289
_refine_ls_wR_factor_ref 0.3833
_reflns_Friedel_coverage 0.000
_reflns_number_gt 6831
_reflns_number_total 15717
_reflns_threshold_expression 'I > 2\s(I)'
_cod_data_source_file ja5b02080_si_001.cif
_cod_data_source_block cd214152
_cod_depositor_comments 'Adding full bibliography for 4123840--4123847.cif.'
_cod_original_cell_volume 4449.2(14)
_cod_database_code 4123841
_shelx_space_group_comment
; 
The symmetry employed for this shelxl refinement is uniquely defined 
by the following loop, which should always be used as a source of 
symmetry information in preference to the above space-group names. 
They are only intended as comments. 
;
_shelxl_version_number 2013-4

loop_
_space_group_symop_operation_xyz
'x, y, z'
'-x, -y, -z'

loop_
_atom_site_label
_atom_site_type_symbol
_atom_site_fract_x
_atom_site_fract_y
_atom_site_fract_z
_atom_site_U_iso_or_equiv
_atom_site_adp_type
_atom_site_occupancy
_atom_site_site_symmetry_order
_atom_site_calc_flag
_atom_site_refinement_flags_posn
_atom_site_refinement_flags_adp
S1 S 0.5988(2) 0.14653(14) 0.16121(11) 0.0642(6) Uani 1 1 d . .
S2 S 0.10932(19) 0.44697(12) 0.17479(10) 0.0604(6) Uani 1 1 d . .
S3 S 0.1449(2) -0.04380(13) 0.12932(10) 0.0656(6) Uani 1 1 d . .
S4 S 0.6426(2) 0.61640(14) 0.13925(10) 0.0650(7) Uani 1 1 d . .
N1 N 0.6517(6) 0.0887(4) 0.2021(3) 0.0537(17) Uani 1 1 d . .
N2 N 0.7342(7) -0.0267(4) 0.2610(3) 0.0632(19) Uani 1 1 d . .
N3 N 0.1567(6) 0.5238(3) 0.2152(3) 0.0456(15) Uani 1 1 d . .
N4 N 0.2358(8) 0.6696(4) 0.2721(3) 0.064(2) Uani 1 1 d . .
N5 N 0.1713(6) -0.0017(3) 0.1993(3) 0.0499(16) Uani 1 1 d . .
N6 N 0.2098(7) 0.0541(3) 0.3274(3) 0.0565(18) Uani 1 1 d . .
N7 N 0.6743(6) 0.6058(4) 0.2086(3) 0.0544(17) Uani 1 1 d . .
N8 N 0.7188(6) 0.6069(3) 0.3358(3) 0.0511(16) Uani 1 1 d . .
O1 O 0.5131(6) 0.1081(4) 0.1159(3) 0.088(2) Uani 1 1 d . .
O2 O 0.5533(6) 0.2085(4) 0.2038(3) 0.0833(19) Uani 1 1 d . .
O3 O 0.0142(6) 0.4619(4) 0.1335(3) 0.087(2) Uani 1 1 d . .
O4 O 0.0801(6) 0.4017(3) 0.2164(3) 0.0715(17) Uani 1 1 d . .
O5 O 0.0593(6) -0.1006(4) 0.1321(3) 0.096(2) Uani 1 1 d . .
O6 O 0.1109(6) 0.0098(4) 0.0950(3) 0.0789(19) Uani 1 1 d . .
O7 O 0.5651(7) 0.6779(4) 0.1422(3) 0.098(2) Uani 1 1 d . .
O8 O 0.6002(6) 0.5472(4) 0.1064(3) 0.086(2) Uani 1 1 d . .
C1 C 0.6735(11) -0.0398(5) 0.2017(4) 0.083(3) Uani 1 1 d . .
H1A H 0.5835 -0.0459 0.2059 0.100 Uiso 1 1 calc R U
H1B H 0.7054 -0.0844 0.1785 0.100 Uiso 1 1 calc R U
C2 C 0.6940(9) 0.0188(5) 0.1677(4) 0.068(2) Uani 1 1 d . .
H2A H 0.7830 0.0218 0.1595 0.082 Uiso 1 1 calc R U
H2B H 0.6476 0.0078 0.1293 0.082 Uiso 1 1 calc R U
C3 C 0.7301(7) 0.1189(4) 0.2557(3) 0.053(2) Uani 1 1 d . .
H3A H 0.7309 0.1709 0.2608 0.064 Uiso 1 1 calc R U
H3B H 0.8162 0.1024 0.2491 0.064 Uiso 1 1 calc R U
C4 C 0.6839(6) 0.0982(4) 0.3139(3) 0.0419(17) Uani 1 1 d . .
C5 C 0.6670(7) 0.0179(4) 0.3107(3) 0.0459(18) Uani 1 1 d . .
H5 H 0.5772 0.0050 0.3086 0.055 Uiso 1 1 calc R U
C6 C 0.7318(7) -0.0004(4) 0.3674(3) 0.053(2) Uani 1 1 d . .
H6 H 0.6692 -0.0094 0.3962 0.063 Uiso 1 1 calc R U
C7 C 0.8083(7) 0.0667(4) 0.3927(3) 0.051(2) Uani 1 1 d . .
C8 C 0.7858(7) 0.1189(5) 0.3631(3) 0.055(2) Uani 1 1 d . .
H8 H 0.8273 0.1631 0.3713 0.066 Uiso 1 1 calc R U
C9 C 0.8992(9) 0.0698(5) 0.4458(4) 0.071(3) Uani 1 1 d . .
H9 H 0.9596 0.0303 0.4432 0.086 Uiso 1 1 calc R U
C10 C 0.8557(11) 0.0995(6) 0.5049(4) 0.092(3) Uani 1 1 d . .
H10A H 0.7692 0.1163 0.5081 0.110 Uiso 1 1 calc R U
H10B H 0.8855 0.0776 0.5380 0.110 Uiso 1 1 calc R U
C11 C 0.9435(12) 0.1408(6) 0.4796(4) 0.103(4) Uani 1 1 d . .
H11A H 1.0294 0.1445 0.4961 0.124 Uiso 1 1 calc R U
H11B H 0.9127 0.1833 0.4661 0.124 Uiso 1 1 calc R U
C12 C 0.8065(8) -0.0783(4) 0.2816(4) 0.055(2) Uani 1 1 d . .
C13 C 0.8076(7) -0.0692(4) 0.3434(3) 0.0492(19) Uani 1 1 d . .
C14 C 0.8739(9) -0.1113(5) 0.3751(4) 0.067(2) Uani 1 1 d . .
H14 H 0.8719 -0.1036 0.4170 0.080 Uiso 1 1 calc R U
C15 C 0.9450(10) -0.1664(5) 0.3426(5) 0.082(3) Uani 1 1 d . .
H15 H 0.9921 -0.1961 0.3629 0.098 Uiso 1 1 calc R U
C16 C 0.9464(10) -0.1771(5) 0.2828(6) 0.082(3) Uani 1 1 d . .
H16 H 0.9944 -0.2145 0.2621 0.099 Uiso 1 1 calc R U
C17 C 0.8777(10) -0.1338(5) 0.2498(4) 0.076(3) Uani 1 1 d . .
H17 H 0.8798 -0.1421 0.2079 0.091 Uiso 1 1 calc R U
C18 C 0.5621(7) 0.1392(5) 0.3338(4) 0.064(2) Uani 1 1 d . .
H18A H 0.4950 0.1228 0.3049 0.096 Uiso 1 1 calc R U
H18B H 0.5758 0.1898 0.3362 0.096 Uiso 1 1 calc R U
H18C H 0.5395 0.1308 0.3726 0.096 Uiso 1 1 calc R U
C19 C 0.7324(7) 0.1739(5) 0.1256(3) 0.054(2) Uani 1 1 d . .
C20 C 0.7927(8) 0.2390(5) 0.1508(4) 0.062(2) Uani 1 1 d . .
H20 H 0.7603 0.2698 0.1840 0.074 Uiso 1 1 calc R U
C21 C 0.9018(9) 0.2559(6) 0.1247(4) 0.079(3) Uani 1 1 d . .
H21 H 0.9432 0.2985 0.1419 0.095 Uiso 1 1 calc R U
C22 C 0.9503(8) 0.2164(6) 0.0779(4) 0.069(3) Uani 1 1 d . .
C23 C 0.8916(11) 0.1512(6) 0.0526(4) 0.088(3) Uani 1 1 d . .
H23 H 0.9270 0.1213 0.0197 0.105 Uiso 1 1 calc R U
C24 C 0.7790(9) 0.1301(5) 0.0764(4) 0.074(3) Uani 1 1 d . .
H24 H 0.7379 0.0875 0.0589 0.089 Uiso 1 1 calc R U
C25 C 1.0759(10) 0.2304(8) 0.0529(6) 0.127(5) Uani 1 1 d . .
H25A H 1.0929 0.2811 0.0612 0.191 Uiso 1 1 calc R U
H25B H 1.0739 0.2127 0.0101 0.191 Uiso 1 1 calc R U
H25C H 1.1410 0.2062 0.0715 0.191 Uiso 1 1 calc R U
C26 C 0.1619(11) 0.6547(5) 0.2153(4) 0.084(3) Uani 1 1 d . .
H26A H 0.1828 0.6898 0.1911 0.101 Uiso 1 1 calc R U
H26B H 0.0725 0.6589 0.2237 0.101 Uiso 1 1 calc R U
C27 C 0.1890(10) 0.5801(5) 0.1808(4) 0.077(3) Uani 1 1 d . .
H27A H 0.1408 0.5717 0.1429 0.093 Uiso 1 1 calc R U
H27B H 0.2780 0.5767 0.1715 0.093 Uiso 1 1 calc R U
C28 C 0.2428(7) 0.5225(4) 0.2673(4) 0.055(2) Uani 1 1 d . .
H28A H 0.3255 0.5391 0.2583 0.065 Uiso 1 1 calc R U
H28B H 0.2516 0.4731 0.2723 0.065 Uiso 1 1 calc R U
C29 C 0.2009(6) 0.5683(4) 0.3271(3) 0.0401(17) Uani 1 1 d . .
C30 C 0.1783(7) 0.6466(4) 0.3237(4) 0.0506(19) Uani 1 1 d . .
H30 H 0.0876 0.6570 0.3244 0.061 Uiso 1 1 calc R U
C31 C 0.2481(7) 0.6929(4) 0.3796(3) 0.053(2) Uani 1 1 d . .
H31 H 0.1893 0.7160 0.4101 0.064 Uiso 1 1 calc R U
C32 C 0.3305(7) 0.6395(5) 0.4024(4) 0.054(2) Uani 1 1 d . .
C33 C 0.3039(7) 0.5739(5) 0.3743(3) 0.053(2) Uani 1 1 d . .
H33 H 0.3458 0.5339 0.3830 0.064 Uiso 1 1 calc R U
C34 C 0.4281(9) 0.6638(5) 0.4514(4) 0.069(2) Uani 1 1 d . .
H34 H 0.4917 0.6979 0.4433 0.083 Uiso 1 1 calc R U
C35 C 0.3860(12) 0.6737(9) 0.5154(5) 0.134(6) Uani 1 1 d . .
H35A H 0.4217 0.7136 0.5446 0.161 Uiso 1 1 calc R U
H35B H 0.2989 0.6621 0.5219 0.161 Uiso 1 1 calc R U
C36 C 0.4684(12) 0.6153(7) 0.4916(5) 0.108(4) Uani 1 1 d . .
H36A H 0.4330 0.5671 0.4836 0.130 Uiso 1 1 calc R U
H36B H 0.5557 0.6186 0.5062 0.130 Uiso 1 1 calc R U
C37 C 0.3203(7) 0.7471(4) 0.3524(4) 0.0513(19) Uani 1 1 d . .
C38 C 0.3095(8) 0.7279(4) 0.2902(4) 0.053(2) Uani 1 1 d . .
C39 C 0.3767(10) 0.7672(5) 0.2540(4) 0.073(3) Uani 1 1 d . .
H39 H 0.3713 0.7554 0.2121 0.088 Uiso 1 1 calc R U
C40 C 0.4526(11) 0.8254(6) 0.2843(6) 0.089(3) Uani 1 1 d . .
H40 H 0.4999 0.8512 0.2617 0.106 Uiso 1 1 calc R U
C41 C 0.4582(10) 0.8442(6) 0.3439(6) 0.086(3) Uani 1 1 d . .
H41 H 0.5076 0.8835 0.3621 0.104 Uiso 1 1 calc R U
C42 C 0.3921(9) 0.8065(5) 0.3794(4) 0.070(3) Uani 1 1 d . .
H42 H 0.3956 0.8209 0.4212 0.084 Uiso 1 1 calc R U
C43 C 0.0800(7) 0.5339(5) 0.3469(4) 0.065(2) Uani 1 1 d . .
H43A H 0.0535 0.5616 0.3847 0.097 Uiso 1 1 calc R U
H43B H 0.0979 0.4856 0.3516 0.097 Uiso 1 1 calc R U
H43C H 0.0140 0.5331 0.3168 0.097 Uiso 1 1 calc R U
C44 C 0.2408(7) 0.4090(5) 0.1331(4) 0.056(2) Uani 1 1 d . .
C45 C 0.2748(9) 0.4328(6) 0.0830(4) 0.080(3) Uani 1 1 d . .
H45 H 0.2258 0.4670 0.0689 0.096 Uiso 1 1 calc R U
C46 C 0.3793(11) 0.4073(7) 0.0533(5) 0.099(4) Uani 1 1 d . .
H46 H 0.4032 0.4260 0.0202 0.119 Uiso 1 1 calc R U
C47 C 0.4509(8) 0.3543(7) 0.0710(4) 0.085(4) Uani 1 1 d . .
C48 C 0.4116(9) 0.3289(6) 0.1197(5) 0.085(3) Uani 1 1 d . .
H48 H 0.4576 0.2924 0.1322 0.102 Uiso 1 1 calc R U
C49 C 0.3062(8) 0.3549(5) 0.1515(4) 0.065(2) Uani 1 1 d . .
H49 H 0.2809 0.3362 0.1844 0.078 Uiso 1 1 calc R U
C50 C 0.5736(12) 0.3283(10) 0.0393(6) 0.168(7) Uani 1 1 d . .
H50A H 0.5916 0.2804 0.0448 0.251 Uiso 1 1 calc R U
H50B H 0.6419 0.3598 0.0564 0.251 Uiso 1 1 calc R U
H50C H 0.5639 0.3285 -0.0030 0.251 Uiso 1 1 calc R U
C51 C 0.1586(11) -0.0170(4) 0.3040(4) 0.081(3) Uani 1 1 d . .
H51A H 0.0671 -0.0146 0.3029 0.097 Uiso 1 1 calc R U
H51B H 0.1836 -0.0488 0.3309 0.097 Uiso 1 1 calc R U
C52 C 0.2033(9) -0.0478(5) 0.2411(4) 0.067(2) Uani 1 1 d . .
H52A H 0.2942 -0.0540 0.2426 0.081 Uiso 1 1 calc R U
H52B H 0.1649 -0.0948 0.2269 0.081 Uiso 1 1 calc R U
C53 C 0.2483(7) 0.0651(4) 0.2081(3) 0.055(2) Uani 1 1 d . .
H53A H 0.2661 0.0761 0.1690 0.066 Uiso 1 1 calc R U
H53B H 0.3283 0.0574 0.2278 0.066 Uiso 1 1 calc R U
C54 C 0.1817(6) 0.1295(4) 0.2463(3) 0.0427(17) Uani 1 1 d . .
C55 C 0.1424(7) 0.1141(4) 0.3097(3) 0.0449(18) Uani 1 1 d . .
H55 H 0.0509 0.1066 0.3103 0.054 Uiso 1 1 calc R U
C56 C 0.1836(6) 0.1812(4) 0.3569(3) 0.0505(19) Uani 1 1 d . .
H56 H 0.1112 0.2105 0.3726 0.061 Uiso 1 1 calc R U
C57 C 0.2713(7) 0.2215(4) 0.3219(4) 0.0465(18) Uani 1 1 d . .
C58 C 0.2715(6) 0.1903(4) 0.2647(3) 0.0421(17) Uani 1 1 d . .
H58 H 0.3246 0.2053 0.2374 0.050 Uiso 1 1 calc R U
C59 C 0.3413(8) 0.2860(4) 0.3554(4) 0.060(2) Uani 1 1 d . .
H59 H 0.3695 0.2834 0.3965 0.072 Uiso 1 1 calc R U
C60 C 0.3000(10) 0.3582(5) 0.3468(5) 0.086(3) Uani 1 1 d . .
H60A H 0.3019 0.3970 0.3818 0.103 Uiso 1 1 calc R U
H60B H 0.2324 0.3606 0.3174 0.103 Uiso 1 1 calc R U
C61 C 0.4229(9) 0.3274(4) 0.3241(4) 0.072(3) Uani 1 1 d . .
H61A H 0.4302 0.3115 0.2809 0.087 Uiso 1 1 calc R U
H61B H 0.4995 0.3479 0.3452 0.087 Uiso 1 1 calc R U
C62 C 0.2480(7) 0.1483(4) 0.4043(3) 0.0441(18) Uani 1 1 d . .
C63 C 0.2604(7) 0.0744(5) 0.3846(3) 0.052(2) Uani 1 1 d . .
C64 C 0.3179(9) 0.0340(5) 0.4217(4) 0.070(3) Uani 1 1 d . .
H64 H 0.3270 -0.0153 0.4087 0.084 Uiso 1 1 calc R U
C65 C 0.3620(10) 0.0669(6) 0.4779(4) 0.084(3) Uani 1 1 d . .
H65 H 0.4031 0.0395 0.5023 0.101 Uiso 1 1 calc R U
C66 C 0.3477(9) 0.1377(6) 0.4987(4) 0.072(3) Uani 1 1 d . .
H66 H 0.3737 0.1586 0.5379 0.087 Uiso 1 1 calc R U
C67 C 0.2932(8) 0.1792(5) 0.4606(4) 0.066(2) Uani 1 1 d . .
H67 H 0.2876 0.2287 0.4736 0.079 Uiso 1 1 calc R U
C68 C 0.0691(8) 0.1510(5) 0.2116(4) 0.068(2) Uani 1 1 d . .
H68A H 0.0159 0.1822 0.2387 0.102 Uiso 1 1 calc R U
H68B H 0.0222 0.1088 0.1928 0.102 Uiso 1 1 calc R U
H68C H 0.0975 0.1757 0.1811 0.102 Uiso 1 1 calc R U
C69 C 0.2903(7) -0.0823(4) 0.1004(3) 0.0508(19) Uani 1 1 d . .
C70 C 0.3261(10) -0.1470(5) 0.1138(4) 0.074(3) Uani 1 1 d . .
H70 H 0.2744 -0.1708 0.1362 0.089 Uiso 1 1 calc R U
C71 C 0.4389(10) -0.1757(5) 0.0937(4) 0.078(3) Uani 1 1 d . .
H71 H 0.4647 -0.2194 0.1028 0.093 Uiso 1 1 calc R U
C72 C 0.5155(10) -0.1401(5) 0.0598(4) 0.069(3) Uani 1 1 d . .
C73 C 0.4802(9) -0.0756(5) 0.0470(4) 0.066(2) Uani 1 1 d . .
H73 H 0.5315 -0.0519 0.0243 0.079 Uiso 1 1 calc R U
C74 C 0.3639(9) -0.0451(5) 0.0686(4) 0.062(2) Uani 1 1 d . .
H74 H 0.3385 -0.0006 0.0612 0.074 Uiso 1 1 calc R U
C75 C 0.6387(11) -0.1731(7) 0.0347(5) 0.116(4) Uani 1 1 d . .
H75A H 0.6295 -0.1883 -0.0083 0.174 Uiso 1 1 calc R U
H75B H 0.6590 -0.2138 0.0526 0.174 Uiso 1 1 calc R U
H75C H 0.7053 -0.1380 0.0441 0.174 Uiso 1 1 calc R U
C76 C 0.6671(10) 0.6694(5) 0.3160(4) 0.081(3) Uani 1 1 d . .
H76A H 0.6942 0.7125 0.3442 0.098 Uiso 1 1 calc R U
H76B H 0.5756 0.6671 0.3160 0.098 Uiso 1 1 calc R U
C77 C 0.7105(9) 0.6738(5) 0.2515(4) 0.067(2) Uani 1 1 d . .
H77A H 0.6707 0.7145 0.2385 0.080 Uiso 1 1 calc R U
H77B H 0.8013 0.6807 0.2520 0.080 Uiso 1 1 calc R U
C78 C 0.7512(7) 0.5428(4) 0.2164(3) 0.049(2) Uani 1 1 d . .
H78A H 0.8325 0.5596 0.2347 0.059 Uiso 1 1 calc R U
H78B H 0.7663 0.5136 0.1770 0.059 Uiso 1 1 calc R U
C79 C 0.6904(6) 0.4968(4) 0.2548(3) 0.0441(17) Uani 1 1 d . .
C80 C 0.6539(6) 0.5389(4) 0.3171(3) 0.0477(19) Uani 1 1 d . .
H80 H 0.5623 0.5458 0.3186 0.057 Uiso 1 1 calc R U
C81 C 0.6989(7) 0.4942(4) 0.3639(3) 0.0499(19) Uani 1 1 d . .
H81 H 0.6274 0.4712 0.3794 0.060 Uiso 1 1 calc R U
C82 C 0.7852(6) 0.4384(4) 0.3280(4) 0.0475(18) Uani 1 1 d . .
C83 C 0.7806(6) 0.4435(4) 0.2708(3) 0.0453(18) Uani 1 1 d . .
H83 H 0.8307 0.4154 0.2423 0.054 Uiso 1 1 calc R U
C84 C 0.8558(9) 0.3899(4) 0.3584(4) 0.064(2) Uani 1 1 d . .
H84 H 0.8919 0.4122 0.3980 0.077 Uiso 1 1 calc R U
C85 C 0.8146(11) 0.3148(5) 0.3535(6) 0.100(4) Uani 1 1 d . .
H85A H 0.8216 0.2943 0.3895 0.119 Uiso 1 1 calc R U
H85B H 0.7417 0.2985 0.3274 0.119 Uiso 1 1 calc R U
C86 C 0.9320(8) 0.3286(5) 0.3247(5) 0.073(3) Uani 1 1 d . .
H86A H 0.9312 0.3213 0.2810 0.087 Uiso 1 1 calc R U
H86B H 1.0112 0.3171 0.3432 0.087 Uiso 1 1 calc R U
C87 C 0.7649(7) 0.5465(4) 0.4130(3) 0.0497(19) Uani 1 1 d . .
C88 C 0.7763(7) 0.6112(5) 0.3925(3) 0.056(2) Uani 1 1 d . .
C89 C 0.8404(10) 0.6698(5) 0.4300(4) 0.078(3) Uani 1 1 d . .
H89 H 0.8483 0.7137 0.4180 0.094 Uiso 1 1 calc R U
C90 C 0.8907(10) 0.6599(7) 0.4846(4) 0.086(3) Uani 1 1 d . .
H90 H 0.9345 0.6976 0.5092 0.103 Uiso 1 1 calc R U
C91 C 0.8782(11) 0.5960(7) 0.5039(4) 0.091(3) Uani 1 1 d . .
H91 H 0.9124 0.5905 0.5411 0.110 Uiso 1 1 calc R U
C92 C 0.8154(10) 0.5416(5) 0.4678(4) 0.071(3) Uani 1 1 d . .
H92 H 0.8063 0.4985 0.4811 0.085 Uiso 1 1 calc R U
C93 C 0.5726(8) 0.4579(5) 0.2202(4) 0.068(2) Uani 1 1 d . .
H93A H 0.5996 0.4223 0.1867 0.102 Uiso 1 1 calc R U
H93B H 0.5200 0.4924 0.2056 0.102 Uiso 1 1 calc R U
H93C H 0.5256 0.4349 0.2469 0.102 Uiso 1 1 calc R U
C94 C 0.7856(8) 0.6348(4) 0.1083(3) 0.052(2) Uani 1 1 d . .
C95 C 0.8544(9) 0.5831(5) 0.0725(4) 0.065(2) Uani 1 1 d . .
H95 H 0.8230 0.5364 0.0626 0.078 Uiso 1 1 calc R U
C96 C 0.9672(10) 0.5985(5) 0.0511(4) 0.073(3) Uani 1 1 d . .
H96 H 1.0118 0.5615 0.0277 0.088 Uiso 1 1 calc R U
C97 C 1.0184(10) 0.6664(6) 0.0625(4) 0.072(3) Uani 1 1 d . .
C98 C 0.9505(10) 0.7177(5) 0.1002(4) 0.072(3) Uani 1 1 d . .
H98 H 0.9847 0.7637 0.1113 0.087 Uiso 1 1 calc R U
C99 C 0.8345(9) 0.7046(5) 0.1224(4) 0.068(2) Uani 1 1 d . .
H99 H 0.7901 0.7414 0.1462 0.082 Uiso 1 1 calc R U
C100 C 1.1438(11) 0.6818(6) 0.0390(5) 0.108(4) Uani 1 1 d . .
H10D H 1.1537 0.6527 -0.0004 0.162 Uiso 1 1 calc R U
H10E H 1.2098 0.6711 0.0658 0.162 Uiso 1 1 calc R U
H10C H 1.1485 0.7317 0.0365 0.162 Uiso 1 1 calc R U

loop_
_atom_site_aniso_label
_atom_site_aniso_U_11
_atom_site_aniso_U_22
_atom_site_aniso_U_33
_atom_site_aniso_U_23
_atom_site_aniso_U_13
_atom_site_aniso_U_12
S1 0.0442(12) 0.0808(17) 0.0757(15) 0.0364(13) -0.0067(11) -0.0182(11)
S2 0.0374(11) 0.0571(14) 0.0798(15) -0.0031(11) -0.0029(10) 0.0080(10)
S3 0.0560(14) 0.0741(17) 0.0584(13) -0.0057(11) -0.0077(10) -0.0120(12)
S4 0.0541(13) 0.0831(18) 0.0652(14) 0.0344(13) -0.0088(11) 0.0079(12)
N1 0.049(4) 0.064(5) 0.047(4) 0.011(3) -0.005(3) -0.016(3)
N2 0.093(6) 0.050(4) 0.043(4) 0.003(3) -0.014(4) -0.014(4)
N3 0.041(4) 0.038(4) 0.054(4) 0.001(3) 0.001(3) 0.003(3)
N4 0.093(6) 0.046(4) 0.053(4) 0.012(3) -0.018(4) 0.006(4)
N5 0.054(4) 0.050(4) 0.044(4) 0.007(3) 0.010(3) -0.014(3)
N6 0.086(5) 0.046(4) 0.041(4) 0.016(3) 0.014(3) -0.010(4)
N7 0.037(4) 0.075(5) 0.051(4) 0.009(3) 0.011(3) 0.020(3)
N8 0.065(4) 0.041(4) 0.048(4) 0.010(3) 0.006(3) 0.022(3)
O1 0.056(4) 0.119(6) 0.101(5) 0.055(4) -0.032(4) -0.028(4)
O2 0.063(4) 0.090(5) 0.101(5) 0.027(4) 0.018(4) 0.015(4)
O3 0.053(4) 0.088(5) 0.109(5) -0.003(4) -0.031(3) 0.014(3)
O4 0.060(4) 0.053(4) 0.101(5) 0.011(3) 0.013(3) -0.002(3)
O5 0.074(5) 0.095(5) 0.105(5) -0.020(4) 0.024(4) -0.040(4)
O6 0.067(4) 0.104(5) 0.059(4) 0.002(3) -0.017(3) 0.019(4)
O7 0.084(5) 0.125(6) 0.093(5) 0.041(4) 0.014(4) 0.054(5)
O8 0.076(5) 0.111(6) 0.073(4) 0.023(4) -0.016(3) -0.034(4)
C1 0.110(9) 0.063(7) 0.074(7) 0.009(5) -0.017(6) -0.001(6)
C2 0.075(6) 0.071(7) 0.056(5) 0.009(5) -0.018(4) -0.009(5)
C3 0.036(4) 0.064(6) 0.061(5) 0.015(4) -0.002(4) -0.010(4)
C4 0.032(4) 0.043(5) 0.052(4) 0.011(3) 0.004(3) 0.005(3)
C5 0.029(4) 0.065(5) 0.044(4) 0.012(4) -0.001(3) -0.016(3)
C6 0.048(5) 0.060(5) 0.053(5) 0.021(4) 0.010(4) -0.014(4)
C7 0.048(5) 0.055(5) 0.045(4) -0.006(4) 0.002(3) -0.007(4)
C8 0.049(5) 0.055(5) 0.059(5) 0.006(4) -0.004(4) 0.003(4)
C9 0.077(7) 0.068(6) 0.061(5) -0.002(4) -0.024(5) 0.019(5)
C10 0.092(8) 0.134(10) 0.041(5) -0.002(5) 0.003(5) 0.003(7)
C11 0.129(10) 0.124(10) 0.067(6) 0.051(6) -0.046(6) -0.078(8)
C12 0.061(5) 0.047(5) 0.054(5) 0.003(4) -0.003(4) -0.019(4)
C13 0.038(4) 0.051(5) 0.059(5) 0.012(4) 0.010(4) -0.010(4)
C14 0.069(6) 0.073(7) 0.062(5) 0.024(5) 0.002(5) 0.005(5)
C15 0.073(7) 0.066(7) 0.103(8) 0.012(6) -0.006(6) 0.006(5)
C16 0.072(7) 0.047(6) 0.127(10) 0.017(6) 0.010(7) 0.008(5)
C17 0.098(8) 0.048(6) 0.068(6) -0.027(5) 0.026(5) -0.015(5)
C18 0.044(5) 0.075(6) 0.074(6) 0.014(5) 0.003(4) 0.015(4)
C19 0.050(5) 0.077(6) 0.037(4) 0.021(4) -0.013(3) -0.008(4)
C20 0.061(6) 0.061(6) 0.063(5) 0.009(4) 0.000(4) -0.019(4)
C21 0.081(7) 0.100(8) 0.063(6) 0.033(6) -0.008(5) -0.043(6)
C22 0.057(6) 0.112(8) 0.042(5) 0.027(5) -0.012(4) -0.024(5)
C23 0.087(8) 0.116(9) 0.056(6) 0.006(6) 0.014(5) 0.016(7)
C24 0.063(6) 0.088(7) 0.063(6) -0.003(5) -0.011(5) -0.020(5)
C25 0.048(6) 0.233(16) 0.122(10) 0.089(10) -0.006(6) -0.030(8)
C26 0.120(9) 0.056(6) 0.079(7) 0.022(5) -0.022(6) -0.003(6)
C27 0.084(7) 0.089(8) 0.056(5) 0.011(5) -0.026(5) -0.004(6)
C28 0.035(4) 0.053(5) 0.077(6) 0.016(4) -0.004(4) 0.006(4)
C29 0.032(4) 0.042(4) 0.049(4) 0.013(3) 0.010(3) 0.001(3)
C30 0.036(4) 0.047(5) 0.072(5) 0.018(4) 0.003(4) 0.005(3)
C31 0.044(5) 0.051(5) 0.053(5) -0.017(4) 0.007(4) 0.008(4)
C32 0.044(5) 0.061(6) 0.057(5) 0.014(4) -0.003(4) -0.006(4)
C33 0.035(4) 0.070(6) 0.062(5) 0.031(4) 0.009(4) -0.004(4)
C34 0.063(6) 0.082(7) 0.061(6) 0.012(5) -0.002(4) -0.014(5)
C35 0.079(9) 0.230(17) 0.074(8) -0.020(9) 0.012(6) 0.016(10)
C36 0.095(9) 0.150(12) 0.077(7) 0.019(8) -0.020(7) -0.002(8)
C37 0.039(4) 0.044(5) 0.070(5) 0.007(4) 0.002(4) 0.013(4)
C38 0.057(5) 0.040(5) 0.066(5) 0.021(4) -0.006(4) 0.004(4)
C39 0.091(7) 0.052(6) 0.082(6) 0.027(5) 0.002(5) 0.007(5)
C40 0.093(8) 0.066(7) 0.116(9) 0.042(7) 0.000(7) -0.008(6)
C41 0.069(7) 0.080(8) 0.107(9) 0.011(7) 0.005(6) 0.003(6)
C42 0.072(6) 0.053(6) 0.081(6) 0.002(5) 0.007(5) -0.009(5)
C43 0.030(4) 0.066(6) 0.100(7) 0.018(5) 0.019(4) -0.005(4)
C44 0.047(5) 0.065(6) 0.054(5) 0.005(4) -0.011(4) 0.004(4)
C45 0.070(7) 0.106(8) 0.066(6) 0.020(6) 0.001(5) 0.023(6)
C46 0.070(7) 0.159(12) 0.069(7) 0.026(7) 0.001(6) -0.009(8)
C47 0.045(5) 0.135(10) 0.050(5) -0.042(6) -0.003(4) 0.025(6)
C48 0.064(7) 0.094(8) 0.079(7) -0.020(6) -0.028(5) 0.025(6)
C49 0.055(5) 0.069(6) 0.067(5) 0.006(5) 0.004(4) 0.021(5)
C50 0.072(9) 0.26(2) 0.131(12) -0.049(12) 0.028(8) 0.027(11)
C51 0.130(9) 0.037(5) 0.076(6) 0.012(4) 0.007(6) -0.032(5)
C52 0.082(7) 0.056(6) 0.059(5) -0.005(4) 0.013(5) -0.022(5)
C53 0.048(5) 0.062(6) 0.055(5) 0.011(4) -0.002(4) -0.012(4)
C54 0.031(4) 0.042(4) 0.051(4) -0.002(3) 0.002(3) 0.015(3)
C55 0.039(4) 0.056(5) 0.037(4) 0.003(3) 0.004(3) -0.003(3)
C56 0.025(4) 0.066(5) 0.061(5) 0.011(4) 0.009(3) 0.014(4)
C57 0.036(4) 0.031(4) 0.076(5) 0.019(4) -0.001(4) 0.008(3)
C58 0.037(4) 0.045(5) 0.046(4) 0.014(3) -0.002(3) 0.009(3)
C59 0.083(6) 0.047(5) 0.055(5) 0.025(4) -0.013(4) 0.001(4)
C60 0.096(8) 0.049(6) 0.113(8) 0.018(5) 0.005(6) 0.000(5)
C61 0.071(6) 0.051(6) 0.092(7) 0.009(5) 0.012(5) -0.017(5)
C62 0.040(4) 0.045(5) 0.042(4) -0.006(3) 0.010(3) -0.001(3)
C63 0.050(5) 0.067(6) 0.037(4) 0.009(4) 0.011(3) 0.008(4)
C64 0.092(7) 0.068(6) 0.057(6) 0.027(5) 0.018(5) 0.012(5)
C65 0.111(9) 0.099(9) 0.052(6) 0.038(6) -0.002(5) 0.025(7)
C66 0.082(7) 0.089(8) 0.045(5) 0.012(5) -0.006(4) -0.009(6)
C67 0.067(6) 0.062(6) 0.068(6) 0.009(5) 0.010(5) -0.008(5)
C68 0.047(5) 0.086(7) 0.067(6) 0.008(5) -0.008(4) 0.018(5)
C69 0.055(5) 0.051(5) 0.046(4) 0.010(4) -0.005(4) -0.006(4)
C70 0.101(8) 0.054(6) 0.071(6) 0.023(5) 0.012(5) 0.008(5)
C71 0.090(8) 0.060(6) 0.082(7) 0.012(5) -0.004(6) 0.016(6)
C72 0.087(7) 0.060(6) 0.054(5) -0.002(4) -0.007(5) 0.016(5)
C73 0.061(6) 0.081(7) 0.058(5) 0.019(5) 0.004(4) -0.010(5)
C74 0.069(6) 0.050(5) 0.066(5) 0.013(4) -0.006(4) -0.019(4)
C75 0.090(9) 0.138(11) 0.116(10) 0.015(8) 0.017(7) 0.047(8)
C76 0.101(8) 0.074(7) 0.069(6) 0.015(5) 0.015(5) 0.030(6)
C77 0.079(6) 0.057(6) 0.065(5) 0.012(4) 0.009(5) 0.016(5)
C78 0.032(4) 0.069(6) 0.049(4) 0.016(4) 0.005(3) 0.021(4)
C79 0.031(4) 0.053(5) 0.051(4) 0.015(4) 0.003(3) -0.006(3)
C80 0.021(3) 0.063(5) 0.055(5) 0.001(4) 0.011(3) 0.002(3)
C81 0.037(4) 0.061(5) 0.050(4) 0.006(4) 0.016(3) -0.006(4)
C82 0.031(4) 0.046(5) 0.066(5) 0.011(4) 0.001(3) -0.011(3)
C83 0.032(4) 0.048(5) 0.054(5) 0.004(4) 0.000(3) -0.015(3)
C84 0.085(7) 0.046(5) 0.060(5) 0.010(4) 0.000(5) -0.007(5)
C85 0.109(9) 0.051(6) 0.153(11) 0.050(7) 0.045(8) 0.012(6)
C86 0.053(5) 0.067(6) 0.107(7) 0.036(6) 0.012(5) 0.013(5)
C87 0.060(5) 0.043(5) 0.045(4) 0.005(4) 0.017(4) 0.008(4)
C88 0.039(4) 0.066(6) 0.053(5) -0.013(4) 0.010(4) 0.010(4)
C89 0.092(8) 0.062(7) 0.078(7) 0.003(5) 0.024(6) 0.013(5)
C90 0.088(8) 0.098(9) 0.059(6) -0.012(6) -0.021(5) -0.004(6)
C91 0.102(9) 0.116(10) 0.046(6) -0.006(6) -0.010(5) 0.021(7)
C92 0.096(7) 0.071(6) 0.043(5) 0.005(4) -0.006(5) 0.003(5)
C93 0.046(5) 0.075(6) 0.082(6) 0.013(5) 0.003(4) -0.017(4)
C94 0.061(5) 0.045(5) 0.056(5) 0.019(4) 0.005(4) 0.009(4)
C95 0.073(6) 0.059(6) 0.062(5) 0.007(4) -0.007(5) -0.011(5)
C96 0.081(7) 0.068(7) 0.071(6) 0.012(5) 0.015(5) 0.000(5)
C97 0.088(7) 0.073(7) 0.057(5) 0.019(5) -0.008(5) -0.015(6)
C98 0.086(7) 0.056(6) 0.075(6) 0.012(5) -0.006(5) -0.023(5)
C99 0.084(7) 0.053(6) 0.069(6) 0.015(4) 0.007(5) -0.002(5)
C100 0.101(9) 0.106(9) 0.125(10) 0.036(7) 0.030(8) -0.026(7)

loop_
_atom_type_symbol
_atom_type_description
_atom_type_scat_dispersion_real
_atom_type_scat_dispersion_imag
_atom_type_scat_source
C C 0.0033 0.0016 'International Tables Vol C Tables 4.2.6.8 and 6.1.1.4'
H H 0.0000 0.0000 'International Tables Vol C Tables 4.2.6.8 and 6.1.1.4'
N N 0.0061 0.0033 'International Tables Vol C Tables 4.2.6.8 and 6.1.1.4'
O O 0.0106 0.0060 'International Tables Vol C Tables 4.2.6.8 and 6.1.1.4'
S S 0.1246 0.1234 'International Tables Vol C Tables 4.2.6.8 and 6.1.1.4'

loop_
_geom_angle_atom_site_label_1
_geom_angle_atom_site_label_2
_geom_angle_atom_site_label_3
_geom_angle
O1 S1 O2 119.2(4)
O1 S1 N1 107.3(4)
O2 S1 N1 106.3(4)
O1 S1 C19 109.0(4)
O2 S1 C19 108.2(4)
N1 S1 C19 106.0(3)
O3 S2 O4 119.5(4)
O3 S2 N3 107.3(4)
O4 S2 N3 106.6(4)
O3 S2 C44 108.4(4)
O4 S2 C44 107.6(4)
N3 S2 C44 106.8(4)
O5 S3 O6 119.8(5)
O5 S3 N5 106.2(4)
O6 S3 N5 107.0(4)
O5 S3 C69 108.3(4)
O6 S3 C69 106.8(4)
N5 S3 C69 108.3(3)
O7 S4 O8 120.6(5)
O7 S4 N7 108.1(4)
O8 S4 N7 106.0(4)
O7 S4 C94 107.5(4)
O8 S4 C94 106.7(4)
N7 S4 C94 107.3(3)
C3 N1 C2 115.3(6)
C3 N1 S1 116.2(5)
C2 N1 S1 115.7(5)
C12 N2 C1 122.2(7)
C12 N2 C5 111.0(6)
C1 N2 C5 117.7(8)
C28 N3 C27 113.5(6)
C28 N3 S2 117.8(5)
C27 N3 S2 115.7(5)
C38 N4 C26 124.3(7)
C38 N4 C30 111.3(6)
C26 N4 C30 115.9(8)
C52 N5 C53 114.0(6)
C52 N5 S3 114.7(5)
C53 N5 S3 116.6(5)
C63 N6 C51 123.2(7)
C63 N6 C55 110.2(6)
C51 N6 C55 116.4(7)
C78 N7 C77 114.0(6)
C78 N7 S4 117.5(5)
C77 N7 S4 114.1(5)
C88 N8 C80 110.5(6)
C88 N8 C76 122.2(7)
C80 N8 C76 118.3(7)
N2 C1 C2 113.6(8)
N2 C1 H1A 108.8
C2 C1 H1A 108.8
N2 C1 H1B 108.8
C2 C1 H1B 108.8
H1A C1 H1B 107.7
N1 C2 C1 111.2(7)
N1 C2 H2A 109.4
C1 C2 H2A 109.4
N1 C2 H2B 109.4
C1 C2 H2B 109.4
H2A C2 H2B 108.0
N1 C3 C4 113.3(6)
N1 C3 H3A 108.9
C4 C3 H3A 108.9
N1 C3 H3B 108.9
C4 C3 H3B 108.9
H3A C3 H3B 107.7
C5 C4 C8 103.2(6)
C5 C4 C18 111.2(6)
C8 C4 C18 109.1(6)
C5 C4 C3 114.8(6)
C8 C4 C3 108.4(6)
C18 C4 C3 109.8(6)
N2 C5 C4 113.6(6)
N2 C5 C6 103.4(6)
C4 C5 C6 107.4(6)
N2 C5 H5 110.7
C4 C5 H5 110.7
C6 C5 H5 110.7
C7 C6 C5 103.0(6)
C7 C6 C13 116.4(6)
C5 C6 C13 104.2(6)
C7 C6 H6 110.9
C5 C6 H6 110.9
C13 C6 H6 110.9
C8 C7 C9 126.1(8)
C8 C7 C6 112.4(7)
C9 C7 C6 121.5(8)
C7 C8 C4 111.9(7)
C7 C8 H8 124.0
C4 C8 H8 124.0
C10 C9 C11 58.2(7)
C10 C9 C7 118.3(8)
C11 C9 C7 119.1(8)
C10 C9 H9 116.3
C11 C9 H9 116.3
C7 C9 H9 116.3
C11 C10 C9 62.5(7)
C11 C10 H10A 117.5
C9 C10 H10A 117.5
C11 C10 H10B 117.5
C9 C10 H10B 117.5
H10A C10 H10B 114.6
C10 C11 C9 59.2(6)
C10 C11 H11A 117.9
C9 C11 H11A 117.9
C10 C11 H11B 117.9
C9 C11 H11B 117.9
H11A C11 H11B 115.0
C13 C12 N2 111.9(7)
C13 C12 C17 118.0(8)
N2 C12 C17 130.0(8)
C14 C13 C12 123.8(8)
C14 C13 C6 128.7(7)
C12 C13 C6 107.3(7)
C13 C14 C15 117.4(9)
C13 C14 H14 121.3
C15 C14 H14 121.3
C16 C15 C14 120.6(10)
C16 C15 H15 119.7
C14 C15 H15 119.7
C15 C16 C17 122.2(10)
C15 C16 H16 118.9
C17 C16 H16 118.9
C12 C17 C16 117.9(9)
C12 C17 H17 121.0
C16 C17 H17 121.0
C4 C18 H18A 109.5
C4 C18 H18B 109.5
H18A C18 H18B 109.5
C4 C18 H18C 109.5
H18A C18 H18C 109.5
H18B C18 H18C 109.5
C24 C19 C20 120.7(8)
C24 C19 S1 119.9(7)
C20 C19 S1 119.3(6)
C21 C20 C19 117.6(9)
C21 C20 H20 121.2
C19 C20 H20 121.2
C22 C21 C20 124.3(9)
C22 C21 H21 117.8
C20 C21 H21 117.8
C21 C22 C23 118.6(9)
C21 C22 C25 124.7(10)
C23 C22 C25 116.2(10)
C22 C23 C24 120.6(9)
C22 C23 H23 119.7
C24 C23 H23 119.7
C19 C24 C23 118.0(9)
C19 C24 H24 121.0
C23 C24 H24 121.0
C22 C25 H25A 109.5
C22 C25 H25B 109.5
H25A C25 H25B 109.5
C22 C25 H25C 109.5
H25A C25 H25C 109.5
H25B C25 H25C 109.5
N4 C26 C27 110.4(7)
N4 C26 H26A 109.6
C27 C26 H26A 109.6
N4 C26 H26B 109.6
C27 C26 H26B 109.6
H26A C26 H26B 108.1
N3 C27 C26 112.1(8)
N3 C27 H27A 109.2
C26 C27 H27A 109.2
N3 C27 H27B 109.2
C26 C27 H27B 109.2
H27A C27 H27B 107.9
N3 C28 C29 114.9(6)
N3 C28 H28A 108.6
C29 C28 H28A 108.6
N3 C28 H28B 108.6
C29 C28 H28B 108.6
H28A C28 H28B 107.5
C33 C29 C30 102.4(6)
C33 C29 C28 110.7(6)
C30 C29 C28 113.2(6)
C33 C29 C43 111.1(6)
C30 C29 C43 110.8(6)
C28 C29 C43 108.5(6)
N4 C30 C29 114.6(6)
N4 C30 C31 103.8(6)
C29 C30 C31 106.8(6)
N4 C30 H30 110.4
C29 C30 H30 110.4
C31 C30 H30 110.4
C32 C31 C37 113.8(6)
C32 C31 C30 103.1(6)
C37 C31 C30 102.9(6)
C32 C31 H31 112.1
C37 C31 H31 112.1
C30 C31 H31 112.1
C33 C32 C31 111.3(7)
C33 C32 C34 128.2(8)
C31 C32 C34 120.5(7)
C32 C33 C29 114.6(7)
C32 C33 H33 122.7
C29 C33 H33 122.7
C36 C34 C32 120.1(9)
C36 C34 C35 57.9(7)
C32 C34 C35 117.2(9)
C36 C34 H34 116.3
C32 C34 H34 116.3
C35 C34 H34 116.3
C36 C35 C34 59.9(7)
C36 C35 H35A 117.8
C34 C35 H35A 117.8
C36 C35 H35B 117.8
C34 C35 H35B 117.8
H35A C35 H35B 114.9
C35 C36 C34 62.2(8)
C35 C36 H36A 117.5
C34 C36 H36A 117.5
C35 C36 H36B 117.5
C34 C36 H36B 117.5
H36A C36 H36B 114.6
C38 C37 C42 120.3(8)
C38 C37 C31 108.7(7)
C42 C37 C31 131.0(8)
N4 C38 C37 112.1(7)
N4 C38 C39 128.1(8)
C37 C38 C39 119.7(8)
C38 C39 C40 117.2(9)
C38 C39 H39 121.4
C40 C39 H39 121.4
C41 C40 C39 122.0(10)
C41 C40 H40 119.0
C39 C40 H40 119.0
C40 C41 C42 121.1(11)
C40 C41 H41 119.5
C42 C41 H41 119.5
C41 C42 C37 119.6(9)
C41 C42 H42 120.2
C37 C42 H42 120.2
C29 C43 H43A 109.5
C29 C43 H43B 109.5
H43A C43 H43B 109.5
C29 C43 H43C 109.5
H43A C43 H43C 109.5
H43B C43 H43C 109.5
C45 C44 C49 120.3(8)
C45 C44 S2 120.5(7)
C49 C44 S2 119.3(7)
C46 C45 C44 120.7(10)
C46 C45 H45 119.7
C44 C45 H45 119.7
C45 C46 C47 121.4(10)
C45 C46 H46 119.3
C47 C46 H46 119.3
C48 C47 C46 116.9(9)
C48 C47 C50 121.8(12)
C46 C47 C50 121.2(13)
C47 C48 C49 122.9(9)
C47 C48 H48 118.5
C49 C48 H48 118.5
C44 C49 C48 117.7(9)
C44 C49 H49 121.1
C48 C49 H49 121.1
C47 C50 H50A 109.5
C47 C50 H50B 109.5
H50A C50 H50B 109.5
C47 C50 H50C 109.5
H50A C50 H50C 109.5
H50B C50 H50C 109.5
N6 C51 C52 112.4(7)
N6 C51 H51A 109.1
C52 C51 H51A 109.1
N6 C51 H51B 109.1
C52 C51 H51B 109.1
H51A C51 H51B 107.9
N5 C52 C51 111.5(7)
N5 C52 H52A 109.3
C51 C52 H52A 109.3
N5 C52 H52B 109.3
C51 C52 H52B 109.3
H52A C52 H52B 108.0
N5 C53 C54 112.3(6)
N5 C53 H53A 109.1
C54 C53 H53A 109.1
N5 C53 H53B 109.1
C54 C53 H53B 109.1
H53A C53 H53B 107.9
C58 C54 C68 111.2(7)
C58 C54 C53 110.2(6)
C68 C54 C53 110.1(6)
C58 C54 C55 101.6(6)
C68 C54 C55 111.3(6)
C53 C54 C55 112.2(6)
N6 C55 C56 105.4(6)
N6 C55 C54 113.7(5)
C56 C55 C54 106.0(6)
N6 C55 H55 110.5
C56 C55 H55 110.5
C54 C55 H55 110.5
C62 C56 C57 114.9(6)
C62 C56 C55 101.8(6)
C57 C56 C55 103.5(6)
C62 C56 H56 111.9
C57 C56 H56 111.9
C55 C56 H56 111.9
C58 C57 C59 130.6(7)
C58 C57 C56 110.6(7)
C59 C57 C56 118.7(7)
C57 C58 C54 115.6(7)
C57 C58 H58 122.2
C54 C58 H58 122.2
C61 C59 C60 60.9(6)
C61 C59 C57 121.0(7)
C60 C59 C57 118.7(7)
C61 C59 H59 115.2
C60 C59 H59 115.2
C57 C59 H59 115.2
C59 C60 C61 58.5(6)
C59 C60 H60A 117.9
C61 C60 H60A 117.9
C59 C60 H60B 117.9
C61 C60 H60B 117.9
H60A C60 H60B 115.1
C59 C61 C60 60.5(6)
C59 C61 H61A 117.7
C60 C61 H61A 117.7
C59 C61 H61B 117.7
C60 C61 H61B 117.7
H61A C61 H61B 114.8
C67 C62 C63 119.1(7)
C67 C62 C56 130.3(7)
C63 C62 C56 110.7(6)
N6 C63 C64 130.2(8)
N6 C63 C62 110.1(7)
C64 C63 C62 119.7(8)
C65 C64 C63 119.5(9)
C65 C64 H64 120.2
C63 C64 H64 120.2
C66 C65 C64 121.9(8)
C66 C65 H65 119.1
C64 C65 H65 119.1
C65 C66 C67 118.7(9)
C65 C66 H66 120.6
C67 C66 H66 120.6
C62 C67 C66 120.9(9)
C62 C67 H67 119.5
C66 C67 H67 119.5
C54 C68 H68A 109.5
C54 C68 H68B 109.5
H68A C68 H68B 109.5
C54 C68 H68C 109.5
H68A C68 H68C 109.5
H68B C68 H68C 109.5
C74 C69 C70 122.5(9)
C74 C69 S3 119.2(7)
C70 C69 S3 118.2(7)
C71 C70 C69 118.8(9)
C71 C70 H70 120.6
C69 C70 H70 120.6
C70 C71 C72 120.4(9)
C70 C71 H71 119.8
C72 C71 H71 119.8
C73 C72 C71 120.6(9)
C73 C72 C75 118.4(10)
C71 C72 C75 121.0(10)
C72 C73 C74 119.1(8)
C72 C73 H73 120.5
C74 C73 H73 120.5
C69 C74 C73 118.6(8)
C69 C74 H74 120.7
C73 C74 H74 120.7
C72 C75 H75A 109.5
C72 C75 H75B 109.5
H75A C75 H75B 109.5
C72 C75 H75C 109.5
H75A C75 H75C 109.5
H75B C75 H75C 109.5
N8 C76 C77 111.6(7)
N8 C76 H76A 109.3
C77 C76 H76A 109.3
N8 C76 H76B 109.3
C77 C76 H76B 109.3
H76A C76 H76B 108.0
N7 C77 C76 109.4(7)
N7 C77 H77A 109.8
C76 C77 H77A 109.8
N7 C77 H77B 109.8
C76 C77 H77B 109.8
H77A C77 H77B 108.2
N7 C78 C79 113.5(6)
N7 C78 H78A 108.9
C79 C78 H78A 108.9
N7 C78 H78B 108.9
C79 C78 H78B 108.9
H78A C78 H78B 107.7
C83 C79 C78 111.0(6)
C83 C79 C80 102.2(6)
C78 C79 C80 113.3(6)
C83 C79 C93 110.2(6)
C78 C79 C93 109.4(6)
C80 C79 C93 110.6(6)
N8 C80 C79 114.4(6)
N8 C80 C81 104.1(6)
C79 C80 C81 106.8(6)
N8 C80 H80 110.4
C79 C80 H80 110.4
C81 C80 H80 110.4
C87 C81 C82 114.3(6)
C87 C81 C80 105.3(6)
C82 C81 C80 103.2(6)
C87 C81 H81 111.2
C82 C81 H81 111.2
C80 C81 H81 111.2
C83 C82 C84 130.3(7)
C83 C82 C81 110.0(7)
C84 C82 C81 119.7(7)
C82 C83 C79 115.5(7)
C82 C83 H83 122.2
C79 C83 H83 122.2
C82 C84 C85 120.9(9)
C82 C84 C86 122.4(8)
C85 C84 C86 59.0(6)
C82 C84 H84 114.5
C85 C84 H84 114.5
C86 C84 H84 114.5
C86 C85 C84 61.8(6)
C86 C85 H85A 117.6
C84 C85 H85A 117.6
C86 C85 H85B 117.6
C84 C85 H85B 117.6
H85A C85 H85B 114.7
C85 C86 C84 59.3(6)
C85 C86 H86A 117.8
C84 C86 H86A 117.8
C85 C86 H86B 117.8
C84 C86 H86B 117.8
H86A C86 H86B 115.0
C92 C87 C88 119.3(8)
C92 C87 C81 133.6(8)
C88 C87 C81 107.1(7)
N8 C88 C87 111.6(7)
N8 C88 C89 129.7(9)
C87 C88 C89 118.7(8)
C90 C89 C88 118.3(10)
C90 C89 H89 120.9
C88 C89 H89 120.9
C91 C90 C89 122.0(10)
C91 C90 H90 119.0
C89 C90 H90 119.0
C92 C91 C90 118.5(10)
C92 C91 H91 120.7
C90 C91 H91 120.7
C91 C92 C87 123.2(10)
C91 C92 H92 118.4
C87 C92 H92 118.4
C79 C93 H93A 109.5
C79 C93 H93B 109.5
H93A C93 H93B 109.5
C79 C93 H93C 109.5
H93A C93 H93C 109.5
H93B C93 H93C 109.5
C95 C94 C99 118.2(8)
C95 C94 S4 122.9(7)
C99 C94 S4 118.9(6)
C96 C95 C94 121.5(9)
C96 C95 H95 119.3
C94 C95 H95 119.3
C95 C96 C97 122.7(9)
C95 C96 H96 118.6
C97 C96 H96 118.6
C96 C97 C98 115.4(9)
C96 C97 C100 121.8(10)
C98 C97 C100 122.7(9)
C99 C98 C97 123.6(9)
C99 C98 H98 118.2
C97 C98 H98 118.2
C98 C99 C94 118.4(8)
C98 C99 H99 120.8
C94 C99 H99 120.8
C97 C100 H10D 109.5
C97 C100 H10E 109.5
H10D C100 H10E 109.5
C97 C100 H10C 109.5
H10D C100 H10C 109.5
H10E C100 H10C 109.5

loop_
_geom_bond_atom_site_label_1
_geom_bond_atom_site_label_2
_geom_bond_distance
S1 O1 1.435(7)
S1 O2 1.459(7)
S1 N1 1.655(7)
S1 C19 1.774(8)
S2 O3 1.420(6)
S2 O4 1.431(6)
S2 N3 1.632(6)
S2 C44 1.776(8)
S3 O5 1.419(6)
S3 O6 1.434(6)
S3 N5 1.643(6)
S3 C69 1.790(8)
S4 O7 1.419(6)
S4 O8 1.440(7)
S4 N7 1.643(6)
S4 C94 1.749(8)
N1 C3 1.467(9)
N1 C2 1.476(11)
N2 C12 1.386(10)
N2 C1 1.446(11)
N2 C5 1.468(10)
N3 C28 1.472(9)
N3 C27 1.485(11)
N4 C38 1.344(10)
N4 C26 1.462(11)
N4 C30 1.470(10)
N5 C52 1.440(10)
N5 C53 1.485(9)
N6 C63 1.367(10)
N6 C51 1.447(10)
N6 C55 1.459(9)
N7 C78 1.483(9)
N7 C77 1.497(11)
N8 C88 1.390(10)
N8 C80 1.443(10)
N8 C76 1.448(10)
C1 C2 1.490(12)
C1 H1A 0.9700
C1 H1B 0.9700
C2 H2A 0.9700
C2 H2B 0.9700
C3 C4 1.539(10)
C3 H3A 0.9700
C3 H3B 0.9700
C4 C5 1.520(10)
C4 C8 1.521(10)
C4 C18 1.539(10)
C5 C6 1.537(10)
C5 H5 0.9800
C6 C7 1.513(11)
C6 C13 1.545(11)
C6 H6 0.9800
C7 C8 1.318(11)
C7 C9 1.508(11)
C8 H8 0.9300
C9 C10 1.433(12)
C9 C11 1.480(13)
C9 H9 0.9800
C10 C11 1.418(13)
C10 H10A 0.9700
C10 H10B 0.9700
C11 H11A 0.9700
C11 H11B 0.9700
C12 C13 1.373(10)
C12 C17 1.389(12)
C13 C14 1.357(11)
C14 C15 1.391(13)
C14 H14 0.9300
C15 C16 1.325(13)
C15 H15 0.9300
C16 C17 1.404(14)
C16 H16 0.9300
C17 H17 0.9300
C18 H18A 0.9600
C18 H18B 0.9600
C18 H18C 0.9600
C19 C24 1.357(12)
C19 C20 1.399(11)
C20 C21 1.377(12)
C20 H20 0.9300
C21 C22 1.290(13)
C21 H21 0.9300
C22 C23 1.394(14)
C22 C25 1.503(13)
C23 C24 1.411(13)
C23 H23 0.9300
C24 H24 0.9300
C25 H25A 0.9600
C25 H25B 0.9600
C25 H25C 0.9600
C26 C27 1.508(13)
C26 H26A 0.9700
C26 H26B 0.9700
C27 H27A 0.9700
C27 H27B 0.9700
C28 C29 1.536(10)
C28 H28A 0.9700
C28 H28B 0.9700
C29 C33 1.491(10)
C29 C30 1.520(10)
C29 C43 1.553(9)
C30 C31 1.557(10)
C30 H30 0.9800
C31 C32 1.492(11)
C31 C37 1.515(11)
C31 H31 0.9800
C32 C33 1.309(11)
C32 C34 1.498(11)
C33 H33 0.9300
C34 C36 1.469(14)
C34 C35 1.502(13)
C34 H34 0.9800
C35 C36 1.439(16)
C35 H35A 0.9700
C35 H35B 0.9700
C36 H36A 0.9700
C36 H36B 0.9700
C37 C38 1.384(11)
C37 C42 1.387(11)
C38 C39 1.415(12)
C39 C40 1.415(14)
C39 H39 0.9300
C40 C41 1.322(14)
C40 H40 0.9300
C41 C42 1.380(13)
C41 H41 0.9300
C42 H42 0.9300
C43 H43A 0.9600
C43 H43B 0.9600
C43 H43C 0.9600
C44 C45 1.357(12)
C44 C49 1.363(11)
C45 C46 1.350(13)
C45 H45 0.9300
C46 C47 1.374(15)
C46 H46 0.9300
C47 C48 1.361(15)
C47 C50 1.535(13)
C48 C49 1.383(12)
C48 H48 0.9300
C49 H49 0.9300
C50 H50A 0.9600
C50 H50B 0.9600
C50 H50C 0.9600
C51 C52 1.516(11)
C51 H51A 0.9700
C51 H51B 0.9700
C52 H52A 0.9700
C52 H52B 0.9700
C53 C54 1.535(10)
C53 H53A 0.9700
C53 H53B 0.9700
C54 C58 1.481(10)
C54 C68 1.509(10)
C54 C55 1.584(9)
C55 C56 1.546(10)
C55 H55 0.9800
C56 C62 1.492(10)
C56 C57 1.533(10)
C56 H56 0.9800
C57 C58 1.314(10)
C57 C59 1.490(11)
C58 H58 0.9300
C59 C61 1.453(11)
C59 C60 1.483(12)
C59 H59 0.9800
C60 C61 1.489(13)
C60 H60A 0.9700
C60 H60B 0.9700
C61 H61A 0.9700
C61 H61B 0.9700
C62 C67 1.365(11)
C62 C63 1.393(10)
C63 C64 1.372(11)
C64 C65 1.369(13)
C64 H64 0.9300
C65 C66 1.344(13)
C65 H65 0.9300
C66 C67 1.388(12)
C66 H66 0.9300
C67 H67 0.9300
C68 H68A 0.9600
C68 H68B 0.9600
C68 H68C 0.9600
C69 C74 1.360(11)
C69 C70 1.371(11)
C70 C71 1.366(13)
C70 H70 0.9300
C71 C72 1.393(13)
C71 H71 0.9300
C72 C73 1.361(12)
C72 C75 1.523(13)
C73 C74 1.420(12)
C73 H73 0.9300
C74 H74 0.9300
C75 H75A 0.9600
C75 H75B 0.9600
C75 H75C 0.9600
C76 C77 1.558(11)
C76 H76A 0.9700
C76 H76B 0.9700
C77 H77A 0.9700
C77 H77B 0.9700
C78 C79 1.503(10)
C78 H78A 0.9700
C78 H78B 0.9700
C79 C83 1.480(10)
C79 C80 1.536(10)
C79 C93 1.559(10)
C80 C81 1.547(10)
C80 H80 0.9800
C81 C87 1.492(10)
C81 C82 1.524(10)
C81 H81 0.9800
C82 C83 1.313(10)
C82 C84 1.448(11)
C83 H83 0.9300
C84 C85 1.471(12)
C84 C86 1.508(12)
C84 H84 0.9800
C85 C86 1.466(12)
C85 H85A 0.9700
C85 H85B 0.9700
C86 H86A 0.9700
C86 H86B 0.9700
C87 C92 1.354(11)
C87 C88 1.402(11)
C88 C89 1.418(12)
C89 C90 1.376(13)
C89 H89 0.9300
C90 C91 1.373(14)
C90 H90 0.9300
C91 C92 1.346(14)
C91 H91 0.9300
C92 H92 0.9300
C93 H93A 0.9600
C93 H93B 0.9600
C93 H93C 0.9600
C94 C95 1.368(11)
C94 C99 1.396(11)
C95 C96 1.354(12)
C95 H95 0.9300
C96 C97 1.371(12)
C96 H96 0.9300
C97 C98 1.380(13)
C97 C100 1.495(14)
C98 C99 1.380(12)
C98 H98 0.9300
C99 H99 0.9300
C100 H10D 0.9600
C100 H10E 0.9600
C100 H10C 0.9600

loop_
_geom_hbond_atom_site_label_D
_geom_hbond_atom_site_label_H
_geom_hbond_atom_site_label_A
_geom_hbond_distance_DH
_geom_hbond_distance_HA
_geom_hbond_distance_DA
_geom_hbond_angle_DHA
C77 H77A O7 0.97 2.40 2.888(11) 110.9
C52 H52B O5 0.97 2.37 2.866(11) 111.0
C2 H2B O1 0.97 2.44 2.926(11) 110.7
C77 H77A O7 0.97 2.40 2.888(11) 110.9
C52 H52B O5 0.97 2.37 2.866(11) 111.0
C2 H2B O1 0.97 2.44 2.926(11) 110.7
C2 H2B O1 0.97 2.44 2.926(11) 110.7
C52 H52B O5 0.97 2.37 2.866(11) 111.0
C77 H77A O7 0.97 2.40 2.888(11) 110.9
C2 H2B O1 0.97 2.44 2.926(11) 110.7
C52 H52B O5 0.97 2.37 2.866(11) 111.0
C77 H77A O7 0.97 2.40 2.888(11) 110.9

loop_
_geom_torsion_atom_site_label_1
_geom_torsion_atom_site_label_2
_geom_torsion_atom_site_label_3
_geom_torsion_atom_site_label_4
_geom_torsion
O1 S1 N1 C3 -173.2(6)
O2 S1 N1 C3 -44.6(6)
C19 S1 N1 C3 70.4(6)
O1 S1 N1 C2 46.9(7)
O2 S1 N1 C2 175.5(6)
C19 S1 N1 C2 -69.5(7)
O3 S2 N3 C28 171.6(6)
O4 S2 N3 C28 42.5(6)
C44 S2 N3 C28 -72.3(6)
O3 S2 N3 C27 -49.4(7)
O4 S2 N3 C27 -178.5(6)
C44 S2 N3 C27 66.7(7)
O5 S3 N5 C52 49.2(7)
O6 S3 N5 C52 178.3(6)
C69 S3 N5 C52 -66.9(6)
O5 S3 N5 C53 -173.8(6)
O6 S3 N5 C53 -44.8(7)
C69 S3 N5 C53 70.0(6)
O7 S4 N7 C78 178.0(6)
O8 S4 N7 C78 47.4(7)
C94 S4 N7 C78 -66.3(6)
O7 S4 N7 C77 -44.7(7)
O8 S4 N7 C77 -175.3(6)
C94 S4 N7 C77 71.0(6)
C12 N2 C1 C2 -132.2(9)
C5 N2 C1 C2 83.8(10)
C3 N1 C2 C1 70.4(9)
S1 N1 C2 C1 -149.4(7)
N2 C1 C2 N1 -56.3(11)
C2 N1 C3 C4 -92.5(8)
S1 N1 C3 C4 127.4(6)
N1 C3 C4 C5 53.6(8)
N1 C3 C4 C8 168.4(6)
N1 C3 C4 C18 -72.5(8)
C12 N2 C5 C4 129.5(7)
C1 N2 C5 C4 -82.7(8)
C12 N2 C5 C6 13.4(8)
C1 N2 C5 C6 161.2(7)
C8 C4 C5 N2 -99.4(7)
C18 C4 C5 N2 143.8(6)
C3 C4 C5 N2 18.4(9)
C8 C4 C5 C6 14.4(7)
C18 C4 C5 C6 -102.4(7)
C3 C4 C5 C6 132.1(6)
N2 C5 C6 C7 107.6(6)
C4 C5 C6 C7 -12.8(7)
N2 C5 C6 C13 -14.3(7)
C4 C5 C6 C13 -134.7(6)
C5 C6 C7 C8 6.2(9)
C13 C6 C7 C8 119.5(8)
C5 C6 C7 C9 -173.5(7)
C13 C6 C7 C9 -60.2(10)
C9 C7 C8 C4 -177.3(7)
C6 C7 C8 C4 3.1(9)
C5 C4 C8 C7 -11.1(8)
C18 C4 C8 C7 107.2(8)
C3 C4 C8 C7 -133.3(7)
C8 C7 C9 C10 85.1(12)
C6 C7 C9 C10 -95.4(10)
C8 C7 C9 C11 17.7(14)
C6 C7 C9 C11 -162.7(9)
C7 C9 C10 C11 -108.4(10)
C7 C9 C11 C10 107.0(10)
C1 N2 C12 C13 -152.9(8)
C5 N2 C12 C13 -6.8(9)
C1 N2 C12 C17 29.3(14)
C5 N2 C12 C17 175.4(8)
N2 C12 C13 C14 -178.2(8)
C17 C12 C13 C14 -0.1(12)
N2 C12 C13 C6 -3.2(8)
C17 C12 C13 C6 174.9(7)
C7 C6 C13 C14 73.2(10)
C5 C6 C13 C14 -174.1(8)
C7 C6 C13 C12 -101.5(8)
C5 C6 C13 C12 11.2(7)
C12 C13 C14 C15 0.4(13)
C6 C13 C14 C15 -173.5(8)
C13 C14 C15 C16 -0.5(15)
C14 C15 C16 C17 0.3(16)
C13 C12 C17 C16 0.0(12)
N2 C12 C17 C16 177.6(8)
C15 C16 C17 C12 -0.1(15)
O1 S1 C19 C24 -37.0(8)
O2 S1 C19 C24 -168.1(7)
N1 S1 C19 C24 78.1(7)
O1 S1 C19 C20 146.4(7)
O2 S1 C19 C20 15.3(8)
N1 S1 C19 C20 -98.4(7)
C24 C19 C20 C21 -1.4(13)
S1 C19 C20 C21 175.1(7)
C19 C20 C21 C22 1.5(15)
C20 C21 C22 C23 -1.8(16)
C20 C21 C22 C25 -173.4(9)
C21 C22 C23 C24 2.1(15)
C25 C22 C23 C24 174.4(9)
C20 C19 C24 C23 1.8(14)
S1 C19 C24 C23 -174.7(7)
C22 C23 C24 C19 -2.1(15)
C38 N4 C26 C27 128.0(9)
C30 N4 C26 C27 -86.9(10)
C28 N3 C27 C26 -70.8(9)
S2 N3 C27 C26 148.4(7)
N4 C26 C27 N3 60.2(11)
C27 N3 C28 C29 92.1(8)
S2 N3 C28 C29 -128.1(6)
N3 C28 C29 C33 -170.0(6)
N3 C28 C29 C30 -55.7(9)
N3 C28 C29 C43 67.7(8)
C38 N4 C30 C29 -126.0(7)
C26 N4 C30 C29 84.4(8)
C38 N4 C30 C31 -9.9(8)
C26 N4 C30 C31 -159.5(7)
C33 C29 C30 N4 101.4(7)
C28 C29 C30 N4 -17.8(9)
C43 C29 C30 N4 -140.0(7)
C33 C29 C30 C31 -12.9(7)
C28 C29 C30 C31 -132.2(6)
C43 C29 C30 C31 105.6(7)
N4 C30 C31 C32 -108.1(7)
C29 C30 C31 C32 13.4(7)
N4 C30 C31 C37 10.4(7)
C29 C30 C31 C37 131.9(6)
C37 C31 C32 C33 -119.3(7)
C30 C31 C32 C33 -8.7(8)
C37 C31 C32 C34 60.8(10)
C30 C31 C32 C34 171.5(7)
C31 C32 C33 C29 0.4(9)
C34 C32 C33 C29 -179.8(7)
C30 C29 C33 C32 8.2(8)
C28 C29 C33 C32 129.2(7)
C43 C29 C33 C32 -110.1(8)
C33 C32 C34 C36 -26.8(14)
C31 C32 C34 C36 153.0(9)
C33 C32 C34 C35 -93.7(12)
C31 C32 C34 C35 86.0(12)
C32 C34 C35 C36 110.1(11)
C32 C34 C36 C35 -105.1(11)
C32 C31 C37 C38 102.7(8)
C30 C31 C37 C38 -8.1(8)
C32 C31 C37 C42 -75.3(11)
C30 C31 C37 C42 174.0(8)
C26 N4 C38 C37 151.6(8)
C30 N4 C38 C37 5.1(9)
C26 N4 C38 C39 -31.0(14)
C30 N4 C38 C39 -177.5(8)
C42 C37 C38 N4 -179.5(8)
C31 C37 C38 N4 2.3(9)
C42 C37 C38 C39 2.9(12)
C31 C37 C38 C39 -175.3(7)
N4 C38 C39 C40 -177.4(9)
C37 C38 C39 C40 -0.2(13)
C38 C39 C40 C41 -2.1(15)
C39 C40 C41 C42 1.6(17)
C40 C41 C42 C37 1.2(15)
C38 C37 C42 C41 -3.5(13)
C31 C37 C42 C41 174.3(8)
O3 S2 C44 C45 37.3(9)
O4 S2 C44 C45 167.8(8)
N3 S2 C44 C45 -78.0(8)
O3 S2 C44 C49 -141.9(7)
O4 S2 C44 C49 -11.4(8)
N3 S2 C44 C49 102.8(7)
C49 C44 C45 C46 -5.0(15)
S2 C44 C45 C46 175.8(9)
C44 C45 C46 C47 3.1(18)
C45 C46 C47 C48 0.0(17)
C45 C46 C47 C50 -176.6(11)
C46 C47 C48 C49 -1.1(15)
C50 C47 C48 C49 175.4(10)
C45 C44 C49 C48 3.8(13)
S2 C44 C49 C48 -177.0(7)
C47 C48 C49 C44 -0.8(14)
C63 N6 C51 C52 -134.1(9)
C55 N6 C51 C52 84.1(10)
C53 N5 C52 C51 72.8(9)
S3 N5 C52 C51 -149.2(6)
N6 C51 C52 N5 -57.5(11)
C52 N5 C53 C54 -96.8(8)
S3 N5 C53 C54 126.0(6)
N5 C53 C54 C58 168.0(6)
N5 C53 C54 C68 -68.9(8)
N5 C53 C54 C55 55.6(8)
C63 N6 C55 C56 13.5(8)
C51 N6 C55 C56 160.1(6)
C63 N6 C55 C54 129.1(6)
C51 N6 C55 C54 -84.3(8)
C58 C54 C55 N6 -99.2(6)
C68 C54 C55 N6 142.3(7)
C53 C54 C55 N6 18.5(8)
C58 C54 C55 C56 16.1(7)
C68 C54 C55 C56 -102.4(7)
C53 C54 C55 C56 133.8(6)
N6 C55 C56 C62 -12.4(7)
C54 C55 C56 C62 -133.3(5)
N6 C55 C56 C57 107.1(6)
C54 C55 C56 C57 -13.7(7)
C62 C56 C57 C58 116.1(7)
C55 C56 C57 C58 6.0(8)
C62 C56 C57 C59 -63.2(9)
C55 C56 C57 C59 -173.3(6)
C59 C57 C58 C54 -175.6(7)
C56 C57 C58 C54 5.2(8)
C68 C54 C58 C57 104.9(7)
C53 C54 C58 C57 -132.7(7)
C55 C54 C58 C57 -13.6(7)
C58 C57 C59 C61 2.6(13)
C56 C57 C59 C61 -178.3(7)
C58 C57 C59 C60 74.1(11)
C56 C57 C59 C60 -106.8(9)
C57 C59 C60 C61 -111.6(9)
C57 C59 C61 C60 107.9(9)
C57 C56 C62 C67 76.6(10)
C55 C56 C62 C67 -172.3(8)
C57 C56 C62 C63 -103.2(8)
C55 C56 C62 C63 7.9(7)
C51 N6 C63 C64 27.8(14)
C55 N6 C63 C64 171.6(8)
C51 N6 C63 C62 -152.7(8)
C55 N6 C63 C62 -8.8(8)
C67 C62 C63 N6 -179.8(7)
C56 C62 C63 N6 0.1(8)
C67 C62 C63 C64 -0.2(11)
C56 C62 C63 C64 179.7(7)
N6 C63 C64 C65 179.8(9)
C62 C63 C64 C65 0.3(13)
C63 C64 C65 C66 1.8(15)
C64 C65 C66 C67 -3.9(16)
C63 C62 C67 C66 -1.9(12)
C56 C62 C67 C66 178.2(8)
C65 C66 C67 C62 4.0(14)
O5 S3 C69 C74 150.6(7)
O6 S3 C69 C74 20.3(8)
N5 S3 C69 C74 -94.7(7)
O5 S3 C69 C70 -32.5(8)
O6 S3 C69 C70 -162.8(7)
N5 S3 C69 C70 82.2(7)
C74 C69 C70 C71 -1.0(14)
S3 C69 C70 C71 -177.8(7)
C69 C70 C71 C72 -0.5(15)
C70 C71 C72 C73 1.1(15)
C70 C71 C72 C75 -177.2(9)
C71 C72 C73 C74 0.0(13)
C75 C72 C73 C74 178.3(9)
C70 C69 C74 C73 2.0(13)
S3 C69 C74 C73 178.8(6)
C72 C73 C74 C69 -1.5(13)
C88 N8 C76 C77 132.2(8)
C80 N8 C76 C77 -83.7(10)
C78 N7 C77 C76 -72.2(8)
S4 N7 C77 C76 149.0(6)
N8 C76 C77 N7 56.2(11)
C77 N7 C78 C79 96.4(8)
S4 N7 C78 C79 -126.2(6)
N7 C78 C79 C83 -169.0(6)
N7 C78 C79 C80 -54.7(8)
N7 C78 C79 C93 69.2(8)
C88 N8 C80 C79 -126.8(6)
C76 N8 C80 C79 85.3(8)
C88 N8 C80 C81 -10.5(7)
C76 N8 C80 C81 -158.5(6)
C83 C79 C80 N8 100.1(7)
C78 C79 C80 N8 -19.4(9)
C93 C79 C80 N8 -142.6(7)
C83 C79 C80 C81 -14.5(7)
C78 C79 C80 C81 -134.0(6)
C93 C79 C80 C81 102.8(7)
N8 C80 C81 C87 11.6(7)
C79 C80 C81 C87 133.1(6)
N8 C80 C81 C82 -108.5(6)
C79 C80 C81 C82 12.9(7)
C87 C81 C82 C83 -120.0(7)
C80 C81 C82 C83 -6.2(8)
C87 C81 C82 C84 60.5(9)
C80 C81 C82 C84 174.3(7)
C84 C82 C83 C79 175.9(7)
C81 C82 C83 C79 -3.6(8)
C78 C79 C83 C82 132.7(7)
C80 C79 C83 C82 11.6(8)
C93 C79 C83 C82 -105.9(7)
C83 C82 C84 C85 -76.6(11)
C81 C82 C84 C85 102.8(9)
C83 C82 C84 C86 -6.0(13)
C81 C82 C84 C86 173.4(7)
C82 C84 C85 C86 111.7(9)
C82 C84 C86 C85 -109.1(10)
C82 C81 C87 C92 -73.4(11)
C80 C81 C87 C92 174.0(9)
C82 C81 C87 C88 103.7(7)
C80 C81 C87 C88 -8.9(7)
C80 N8 C88 C87 5.3(8)
C76 N8 C88 C87 151.8(7)
C80 N8 C88 C89 -174.2(8)
C76 N8 C88 C89 -27.7(13)
C92 C87 C88 N8 -179.7(7)
C81 C87 C88 N8 2.7(8)
C92 C87 C88 C89 -0.1(11)
C81 C87 C88 C89 -177.7(7)
N8 C88 C89 C90 -179.4(8)
C87 C88 C89 C90 1.2(12)
C88 C89 C90 C91 -1.4(15)
C89 C90 C91 C92 0.5(17)
C90 C91 C92 C87 0.7(16)
C88 C87 C92 C91 -0.8(14)
C81 C87 C92 C91 176.0(9)
O7 S4 C94 C95 -146.9(7)
O8 S4 C94 C95 -16.2(8)
N7 S4 C94 C95 97.0(8)
O7 S4 C94 C99 35.6(8)
O8 S4 C94 C99 166.3(7)
N7 S4 C94 C99 -80.5(7)
C99 C94 C95 C96 0.1(13)
S4 C94 C95 C96 -177.3(7)
C94 C95 C96 C97 -1.6(15)
C95 C96 C97 C98 3.5(14)
C95 C96 C97 C100 179.3(9)
C96 C97 C98 C99 -4.3(14)
C100 C97 C98 C99 180.0(10)
C97 C98 C99 C94 3.1(14)
C95 C94 C99 C98 -0.8(12)
S4 C94 C99 C98 176.7(7)

loop_
_platon_squeeze_void_nr
_platon_squeeze_void_average_x
_platon_squeeze_void_average_y
_platon_squeeze_void_average_z
_platon_squeeze_void_volume
_platon_squeeze_void_count_electrons
_platon_squeeze_void_content
1 0.136 0.043 0.968 18 4 ' '
2 0.346 0.553 0.023 13 1 ' '
3 0.654 0.447 0.977 13 1 ' '
4 0.864 0.957 0.032 18 4 ' '
